data_4317602
loop_
_publ_author_name
'Dmitry V. Fomitchev'
'Craig C. McLauchlan'
'R. H. Holm'

_publ_contact_author
;
        R.H. Holm
        Department of Chemistry and Chemical Biology
        Harvard University
        Cambridge, MA 02138
        USA
;
_publ_contact_author_email holm@chemistry.harvard.edu
_publ_contact_author_fax '+1 (617) 496-9289'
_publ_contact_author_phone '+1 (617) 495-0853'
_publ_section_title
;
 Heterometal Cubane-Type MFe3S4 Clusters (M = Mo, V) Trigonally
 Symmetrized with Hydrotris(pyrazolyl)borate(1-) and
 Tris(pyrazolyl)methanesulfonate(1-) Capping Ligands
;
_journal_name_full 'Inorganic Chemistry'
_journal_page_first 958
_journal_page_last 966
_journal_paper_doi 10.1021/ic011106d
_journal_volume 41
_journal_year 2002
_chemical_formula_sum 'C31 H61 B Fe3 Mo N7 S7'
_chemical_formula_weight 1030.59
_chemical_name_systematic
;

  ?

;
_space_group_IT_number 14
_symmetry_cell_setting monoclinic
_symmetry_space_group_name_Hall '-P 2yn'
_symmetry_space_group_name_H-M 'P 1 21/n 1'
_atom_sites_solution_hydrogens geom
_atom_sites_solution_primary direct
_atom_sites_solution_secondary difmap
_audit_creation_method SHELXL-97
_cell_angle_alpha 90.00
_cell_angle_beta 95.001(3)
_cell_angle_gamma 90.00
_cell_formula_units_Z 8
_cell_length_a 11.2756(15)
_cell_length_b 23.221(3)
_cell_length_c 36.140(5)
_cell_measurement_temperature 213(2)
_cell_volume 9427(2)
_computing_cell_refinement 'SMART, Version 5.618 (Bruker AXS, 2000)'
_computing_data_collection 'SMART, Version 5.618 (Bruker AXS, 2000)'
_computing_data_reduction 'SAINT+, Version 6.02 (Bruker AXS, 1999)'
_computing_molecular_graphics 'SHELXTL-97 (Bruker AXS, 1997)'
_computing_publication_material 'SHELXL-97 (Sheldrick, 1997)'
_computing_structure_refinement 'SHELXL-97 (Sheldrick, 1997)'
_computing_structure_solution 'SHELXS-97 (Sheldrick, 1990)'
_diffrn_ambient_temperature 213(2)
_diffrn_measured_fraction_theta_full 0.999
_diffrn_measured_fraction_theta_max 0.999
_diffrn_measurement_device_type 'Bruker SMART CCD area detector system'
_diffrn_measurement_method '\o, 0.3 deg/frame'
_diffrn_radiation_monochromator graphite
_diffrn_radiation_source 'fine-focus sealed tube'
_diffrn_radiation_type MoK\a
_diffrn_radiation_wavelength 0.71073
_diffrn_reflns_av_R_equivalents 0.0608
_diffrn_reflns_av_sigmaI/netI 0.0568
_diffrn_reflns_limit_h_max 13
_diffrn_reflns_limit_h_min -13
_diffrn_reflns_limit_k_max 26
_diffrn_reflns_limit_k_min -27
_diffrn_reflns_limit_l_max 32
_diffrn_reflns_limit_l_min -42
_diffrn_reflns_number 50864
_diffrn_reflns_theta_full 25.00
_diffrn_reflns_theta_max 25.00
_diffrn_reflns_theta_min 1.43
_diffrn_standards_decay_% '< 2'
_exptl_absorpt_coefficient_mu 1.505
_exptl_absorpt_correction_type empirical
_exptl_absorpt_process_details 'performed in SADABS'
_exptl_crystal_colour black
_exptl_crystal_density_diffrn 1.452
_exptl_crystal_density_method 'not measured'
_exptl_crystal_description needle
_exptl_crystal_F_000 4264
_exptl_crystal_size_max 0.225
_exptl_crystal_size_mid 0.050
_exptl_crystal_size_min 0.025
_refine_diff_density_max 1.558
_refine_diff_density_min -1.156
_refine_diff_density_rms 0.103
_refine_ls_extinction_method none
_refine_ls_goodness_of_fit_ref 1.131
_refine_ls_hydrogen_treatment mixed
_refine_ls_matrix_type full
_refine_ls_number_parameters 902
_refine_ls_number_reflns 16603
_refine_ls_number_restraints 75
_refine_ls_restrained_S_all 1.138
_refine_ls_R_factor_all 0.1009
_refine_ls_R_factor_gt 0.0735
_refine_ls_shift/su_max 1.184
_refine_ls_shift/su_mean 0.038
_refine_ls_structure_factor_coef Fsqd
_refine_ls_weighting_details 'calc w=1/[\s^2^(Fo^2^)+(0.0650P)^2^+25.5415P] where P=(Fo^2^+2Fc^2^)/3'
_refine_ls_weighting_scheme calc
_refine_ls_wR_factor_gt 0.1577
_refine_ls_wR_factor_ref 0.1706
_reflns_number_gt 12465
_reflns_number_total 16603
_reflns_threshold_expression >2sigma(I)
_cod_data_source_file ic011106d_3.cif
_cod_data_source_block '[Bu4N][2]'
_cod_database_code 4317602

loop_
_symmetry_equiv_pos_as_xyz
'x, y, z'
'-x+1/2, y+1/2, -z+1/2'
'-x, -y, -z'
'x-1/2, -y-1/2, z-1/2'

loop_
_atom_site_label
_atom_site_type_symbol
_atom_site_fract_x
_atom_site_fract_y
_atom_site_fract_z
_atom_site_U_iso_or_equiv
_atom_site_adp_type
_atom_site_occupancy
_atom_site_symmetry_multiplicity
_atom_site_calc_flag
_atom_site_refinement_flags
_atom_site_disorder_assembly
_atom_site_disorder_group
Mo1 Mo 0.26263(4) 0.38270(2) 0.038338(14) 0.02985(14) Uani 1 1 d . . .
Mo2 Mo 0.32493(7) 0.02319(3) 0.727679(17) 0.0591(2) Uani 1 1 d . . .
Fe2 Fe 0.20531(9) 0.27880(4) 0.06804(3) 0.0433(2) Uani 1 1 d . . .
Fe3 Fe 0.17070(8) 0.29650(4) -0.00620(3) 0.0404(2) Uani 1 1 d . . .
Fe1 Fe 0.39092(8) 0.28524(4) 0.02616(3) 0.0409(2) Uani 1 1 d . . .
Fe4 Fe 0.28448(12) 0.01813(5) 0.80104(3) 0.0629(3) Uani 1 1 d . . .
Fe6 Fe 0.46993(11) 0.07874(5) 0.78013(3) 0.0578(3) Uani 1 1 d . . .
Fe5 Fe 0.47104(14) -0.03805(5) 0.77678(3) 0.0712(4) Uani 1 1 d . . .
S2 S 0.07339(14) 0.33941(7) 0.03792(5) 0.0388(4) Uani 1 1 d . . .
S1 S 0.37854(15) 0.32660(8) 0.08229(5) 0.0428(4) Uani 1 1 d . . .
S4 S 0.24562(18) 0.21622(8) 0.02360(6) 0.0542(5) Uani 1 1 d . . .
S3 S 0.33161(14) 0.35067(7) -0.01757(4) 0.0364(4) Uani 1 1 d . . .
S5 S 0.55623(18) 0.23858(9) 0.01287(6) 0.0630(6) Uani 1 1 d . . .
S9 S 0.5350(2) 0.02358(9) 0.73502(6) 0.0670(6) Uani 1 1 d . . .
S10 S 0.2747(2) 0.09883(9) 0.76611(6) 0.0605(5) Uani 1 1 d . . .
S8 S 0.2759(3) -0.05735(9) 0.76213(6) 0.0769(7) Uani 1 1 d . . .
S11 S 0.4741(3) 0.01686(11) 0.82890(6) 0.0754(7) Uani 1 1 d . . .
S12 S 0.1647(3) 0.01326(12) 0.84697(7) 0.0881(8) Uani 1 1 d . . .
S14 S 0.5569(2) 0.16465(11) 0.78804(8) 0.0833(8) Uani 1 1 d . . .
S13 S 0.5694(4) -0.12095(13) 0.77733(10) 0.1197(12) Uani 1 1 d . . .
N1 N 0.1775(4) 0.4540(2) 0.00474(13) 0.0328(11) Uani 1 1 d . . .
N3 N 0.2049(5) 0.4362(2) 0.08471(14) 0.0380(12) Uani 1 1 d . . .
N5 N 0.3885(4) 0.5042(2) 0.04917(14) 0.0333(12) Uani 1 1 d . . .
N6 N 0.2079(5) 0.4949(2) 0.08400(14) 0.0400(13) Uani 1 1 d . . .
N2 N 0.4086(4) 0.4472(2) 0.04324(13) 0.0334(12) Uani 1 1 d . . .
N4 N 0.1879(4) 0.5104(2) 0.01529(15) 0.0370(12) Uani 1 1 d . . .
C7 C 0.5259(5) 0.4419(3) 0.03999(17) 0.0395(16) Uani 1 1 d . . .
H7A H 0.5647 0.4073 0.0361 0.155(5) Uiso 1 1 calc R . .
N7 N 0.3429(7) 0.0866(3) 0.68264(18) 0.0674(19) Uani 1 1 d . . .
N9 N 0.3359(9) -0.0364(3) 0.68014(19) 0.086(3) Uani 1 1 d . . .
C6 C 0.1597(6) 0.5162(3) 0.1137(2) 0.055(2) Uani 1 1 d . . .
H6A H 0.1521 0.5550 0.1194 0.155(5) Uiso 1 1 calc R . .
C2 C 0.0860(6) 0.5100(3) -0.0397(2) 0.0452(17) Uani 1 1 d . . .
H2A H 0.0445 0.5216 -0.0618 0.155(5) Uiso 1 1 calc R . .
N10 N 0.2908(9) 0.0790(4) 0.6481(2) 0.090(3) Uani 1 1 d . . .
C8 C 0.5806(6) 0.4951(3) 0.04325(18) 0.0438(17) Uani 1 1 d . . .
H8A H 0.6608 0.5034 0.0418 0.155(5) Uiso 1 1 calc R . .
C9 C 0.4910(6) 0.5333(3) 0.04912(17) 0.0403(16) Uani 1 1 d . . .
H9A H 0.5001 0.5728 0.0525 0.155(5) Uiso 1 1 calc R . .
C3 C 0.1326(6) 0.5440(3) -0.0109(2) 0.0442(17) Uani 1 1 d . . .
H3A H 0.1268 0.5839 -0.0099 0.155(5) Uiso 1 1 calc R . .
N1C N 0.7118(7) 0.1761(3) 0.13379(18) 0.070(2) Uani 1 1 d . . .
N8 N 0.1367(9) 0.0242(4) 0.7035(2) 0.088(3) Uani 1 1 d . . .
N2C N 0.3840(7) 0.1835(3) 0.89516(19) 0.0667(19) Uani 1 1 d . . .
C1 C 0.1147(5) 0.4544(3) -0.02830(18) 0.0378(15) Uani 1 1 d . . .
H1A H 0.0930 0.4216 -0.0420 0.155(5) Uiso 1 1 calc R . .
B1 B 0.2610(7) 0.5262(3) 0.0517(2) 0.0408(18) Uani 1 1 d . . .
H1B H 0.2608 0.5680 0.0556 0.155(5) Uiso 1 1 calc R . .
C4 C 0.1549(6) 0.4222(3) 0.11583(19) 0.0496(18) Uani 1 1 d . . .
H4A H 0.1432 0.3847 0.1239 0.155(5) Uiso 1 1 calc R . .
N12 N 0.2774(10) -0.0259(4) 0.6462(2) 0.098(3) Uani 1 1 d . . .
C21C C 0.3060(8) 0.1796(4) 0.8592(2) 0.069(2) Uani 1 1 d . . .
H21A H 0.2787 0.1401 0.8562 0.155(5) Uiso 1 1 calc R . .
H21B H 0.3548 0.1878 0.8390 0.155(5) Uiso 1 1 calc R . .
N11 N 0.1082(11) 0.0294(4) 0.6663(3) 0.106(3) Uani 1 1 d . . .
C1C C 0.7869(7) 0.1581(4) 0.1684(2) 0.068(2) Uani 1 1 d . . .
H1CA H 0.8249 0.1217 0.1636 0.155(5) Uiso 1 1 calc R . .
H1CB H 0.7347 0.1515 0.1880 0.155(5) Uiso 1 1 calc R . .
C5 C 0.1235(7) 0.4709(4) 0.1340(2) 0.063(2) Uani 1 1 d . . .
H5A H 0.0854 0.4728 0.1558 0.155(5) Uiso 1 1 calc R . .
C16 C 0.0347(12) 0.0233(5) 0.7189(4) 0.108(4) Uani 1 1 d . . .
H16A H 0.0283 0.0200 0.7443 0.155(5) Uiso 1 1 calc R . .
C11 C 0.4046(10) 0.1539(4) 0.6451(3) 0.083(3) Uani 1 1 d . . .
H11A H 0.4432 0.1859 0.6363 0.155(5) Uiso 1 1 calc R . .
C20C C 0.5783(18) 0.3652(6) 0.8555(5) 0.198(9) Uani 1 1 d . . .
H20A H 0.5921 0.4046 0.8628 0.155(5) Uiso 1 1 calc R . .
H20B H 0.5293 0.3640 0.8324 0.155(5) Uiso 1 1 calc R . .
H20C H 0.6531 0.3468 0.8525 0.155(5) Uiso 1 1 calc R . .
C19C C 0.5181(12) 0.3351(4) 0.8842(4) 0.113(4) Uani 1 1 d . . .
H19A H 0.4448 0.3552 0.8881 0.155(5) Uiso 1 1 calc R . .
H19B H 0.5685 0.3361 0.9073 0.155(5) Uiso 1 1 calc R . .
C29C C 0.3152(9) 0.1662(4) 0.9281(2) 0.081(3) Uani 1 1 d . . .
H29A H 0.3643 0.1743 0.9509 0.155(5) Uiso 1 1 calc R . .
H29B H 0.2445 0.1900 0.9280 0.155(5) Uiso 1 1 calc R . .
C27C C 0.6763(12) 0.0972(6) 0.9168(4) 0.124(5) Uani 1 1 d . . .
H27A H 0.6405 0.0606 0.9094 0.155(5) Uiso 1 1 calc R . .
H27B H 0.7180 0.1114 0.8963 0.155(5) Uiso 1 1 calc R . .
C17 C -0.0637(13) 0.0279(6) 0.6920(5) 0.132(5) Uani 1 1 d . . .
H17A H -0.1443 0.0283 0.6956 0.155(5) Uiso 1 1 calc R . .
C18C C 0.4896(12) 0.2728(4) 0.8740(3) 0.105(4) Uani 1 1 d . . .
H18A H 0.4415 0.2713 0.8505 0.155(5) Uiso 1 1 calc R . .
H18B H 0.5629 0.2519 0.8714 0.155(5) Uiso 1 1 calc R . .
C17C C 0.4236(9) 0.2451(4) 0.9036(3) 0.079(3) Uani 1 1 d . . .
H17B H 0.3539 0.2682 0.9072 0.155(5) Uiso 1 1 calc R . .
H17C H 0.4743 0.2454 0.9267 0.155(5) Uiso 1 1 calc R . .
C14C C 0.5826(11) 0.2383(6) 0.1721(4) 0.118(4) Uani 1 1 d . . .
H14A H 0.6284 0.2227 0.1938 0.155(5) Uiso 1 1 calc R . .
H14B H 0.5092 0.2166 0.1680 0.155(5) Uiso 1 1 calc R . .
C26C C 0.5779(10) 0.1399(5) 0.9245(3) 0.093(3) Uani 1 1 d . . .
H26A H 0.5381 0.1270 0.9457 0.155(5) Uiso 1 1 calc R . .
H26B H 0.6125 0.1774 0.9303 0.155(5) Uiso 1 1 calc R . .
C9C C 0.6218(9) 0.1276(4) 0.1263(3) 0.087(3) Uani 1 1 d . . .
H9CA H 0.6649 0.0917 0.1247 0.155(5) Uiso 1 1 calc R . .
H9CB H 0.5745 0.1247 0.1474 0.155(5) Uiso 1 1 calc R . .
C23C C 0.146(2) 0.2196(13) 0.8152(7) 0.43(3) Uani 1 1 d . . .
H23A H 0.1943 0.2435 0.8004 0.155(5) Uiso 1 1 calc R . .
H23B H 0.1439 0.1809 0.8050 0.155(5) Uiso 1 1 calc R . .
C5C C 0.7858(10) 0.1843(5) 0.1011(3) 0.089(3) Uani 1 1 d . . .
H5CA H 0.7333 0.1962 0.0798 0.155(5) Uiso 1 1 calc R . .
H5CB H 0.8416 0.2155 0.1069 0.155(5) Uiso 1 1 calc R . .
C10 C 0.4143(8) 0.1331(3) 0.6813(3) 0.068(2) Uani 1 1 d . . .
H10A H 0.4618 0.1486 0.7011 0.155(5) Uiso 1 1 calc R . .
C2C C 0.8823(8) 0.2007(4) 0.1825(3) 0.075(3) Uani 1 1 d . . .
H2CA H 0.8476 0.2386 0.1848 0.155(5) Uiso 1 1 calc R . .
H2CB H 0.9430 0.2031 0.1651 0.155(5) Uiso 1 1 calc R . .
C25C C 0.4891(8) 0.1445(4) 0.8911(2) 0.072(2) Uani 1 1 d . . .
H25A H 0.4593 0.1062 0.8849 0.155(5) Uiso 1 1 calc R . .
H25B H 0.5304 0.1581 0.8704 0.155(5) Uiso 1 1 calc R . .
C22C C 0.1972(11) 0.2189(6) 0.8549(3) 0.109(4) Uani 1 1 d . . .
H22A H 0.1376 0.2052 0.8706 0.155(5) Uiso 1 1 calc R . .
H22B H 0.2198 0.2576 0.8627 0.155(5) Uiso 1 1 calc R . .
B2 B 0.2072(19) 0.0303(6) 0.6395(4) 0.124(6) Uani 1 1 d . . .
H2B H 0.1729 0.0326 0.6136 0.155(5) Uiso 1 1 calc R . .
C13C C 0.6521(9) 0.2340(4) 0.1389(3) 0.082(3) Uani 1 1 d . . .
H13A H 0.7130 0.2637 0.1407 0.155(5) Uiso 1 1 calc R . .
H13B H 0.5992 0.2421 0.1169 0.155(5) Uiso 1 1 calc R . .
C6C C 0.8547(12) 0.1325(6) 0.0902(4) 0.125(5) Uani 1 1 d . . .
H6CA H 0.8019 0.0997 0.0863 0.155(5) Uiso 1 1 calc R . .
H6CB H 0.9158 0.1230 0.1098 0.155(5) Uiso 1 1 calc R . .
S7 S 0.0742(2) 0.29036(10) -0.06262(6) 0.0628(5) Uani 1 1 d . . .
S6 S 0.1305(2) 0.24292(11) 0.11798(7) 0.0783(7) Uani 1 1 d . . .
C12 C 0.3292(12) 0.1189(5) 0.6253(3) 0.098(4) Uani 1 1 d . . .
H12A H 0.3071 0.1218 0.6000 0.155(5) Uiso 1 1 calc R . .
C14 C 0.3751(13) -0.1076(5) 0.6413(3) 0.105(4) Uani 1 1 d . . .
H14H H 0.4069 -0.1409 0.6318 0.155(5) Uiso 1 1 calc R . .
C15 C 0.2995(14) -0.0694(5) 0.6235(3) 0.113(5) Uani 1 1 d . . .
H15A H 0.2676 -0.0728 0.5990 0.155(5) Uiso 1 1 calc R . .
C30C C 0.2773(13) 0.1029(5) 0.9285(3) 0.119(5) Uani 1 1 d . . .
H30A H 0.2348 0.0933 0.9048 0.155(5) Uiso 1 1 calc R . .
H30B H 0.3477 0.0788 0.9316 0.155(5) Uiso 1 1 calc R . .
C15C C 0.5549(15) 0.3019(7) 0.1784(4) 0.141(6) Uani 1 1 d . . .
H15B H 0.6290 0.3232 0.1821 0.155(5) Uiso 1 1 calc R . .
H15C H 0.5104 0.3171 0.1563 0.155(5) Uiso 1 1 calc R . .
C31C C 0.2006(17) 0.0907(6) 0.9585(4) 0.162(7) Uani 1 1 d . . .
H31A H 0.2406 0.1041 0.9818 0.155(5) Uiso 1 1 calc R . .
H31B H 0.1275 0.1126 0.9539 0.155(5) Uiso 1 1 calc R . .
C7C C 0.9117(16) 0.1465(8) 0.0545(5) 0.172(8) Uani 1 1 d . . .
H7CA H 0.8488 0.1531 0.0349 0.155(5) Uiso 1 1 calc R . .
H7CB H 0.9562 0.1821 0.0582 0.155(5) Uiso 1 1 calc R . .
C13 C 0.3944(11) -0.0849(4) 0.6778(3) 0.093(3) Uani 1 1 d . . .
H13C H 0.4415 -0.1020 0.6972 0.155(5) Uiso 1 1 calc R . .
C18 C -0.0129(16) 0.0315(6) 0.6600(4) 0.133(6) Uani 1 1 d . . .
H18C H -0.0543 0.0350 0.6367 0.155(5) Uiso 1 1 calc R . .
C28C C 0.7630(14) 0.0883(8) 0.9493(5) 0.171(7) Uani 1 1 d . . .
H28A H 0.8226 0.0613 0.9430 0.155(5) Uiso 1 1 calc R . .
H28B H 0.7227 0.0734 0.9695 0.155(5) Uiso 1 1 calc R . .
H28C H 0.8001 0.1243 0.9564 0.155(5) Uiso 1 1 calc R . .
C10C C 0.5387(15) 0.1344(7) 0.0916(4) 0.184(9) Uani 1 1 d . . .
H10B H 0.5830 0.1471 0.0712 0.155(5) Uiso 1 1 calc R . .
H10C H 0.4788 0.1632 0.0956 0.155(5) Uiso 1 1 calc R . .
C8C C 0.988(2) 0.1041(9) 0.0427(6) 0.259(14) Uani 1 1 d . . .
H8CA H 1.0182 0.1161 0.0200 0.155(5) Uiso 1 1 calc R . .
H8CB H 0.9447 0.0687 0.0388 0.155(5) Uiso 1 1 calc R . .
H8CC H 1.0527 0.0985 0.0614 0.155(5) Uiso 1 1 calc R . .
C16C C 0.4895(19) 0.3104(9) 0.2089(7) 0.263(13) Uani 1 1 d . . .
H16B H 0.4737 0.3508 0.2116 0.155(5) Uiso 1 1 calc R . .
H16C H 0.5343 0.2966 0.2310 0.155(5) Uiso 1 1 calc R . .
H16D H 0.4156 0.2898 0.2053 0.155(5) Uiso 1 1 calc R . .
C32C C 0.172(2) 0.0338(8) 0.9621(5) 0.245(12) Uani 1 1 d . . .
H32A H 0.1198 0.0295 0.9814 0.155(5) Uiso 1 1 calc R . .
H32B H 0.2437 0.0121 0.9682 0.155(5) Uiso 1 1 calc R . .
H32C H 0.1337 0.0200 0.9390 0.155(5) Uiso 1 1 calc R . .
C24C C 0.048(3) 0.2387(12) 0.8153(5) 0.449(10) Uani 1 1 d . . .
H24A H 0.0051 0.2317 0.7917 0.155(5) Uiso 1 1 calc R . .
H24B H 0.0526 0.2794 0.8199 0.155(5) Uiso 1 1 calc R . .
H24C H 0.0081 0.2203 0.8345 0.155(5) Uiso 1 1 calc R . .
C51 C 0.6593(9) 0.2939(5) 0.0016(3) 0.097(3) Uani 1 1 d DU . .
H51A H 0.7071 0.2801 -0.0176 0.155(5) Uiso 1 1 calc R . .
H51B H 0.6157 0.3276 -0.0077 0.155(5) Uiso 1 1 calc R . .
C52 C 0.7345(13) 0.3087(7) 0.0338(5) 0.187(8) Uani 1 1 d DU . .
H52A H 0.7888 0.3384 0.0277 0.155(5) Uiso 1 1 calc R . .
H52B H 0.7787 0.2754 0.0427 0.155(5) Uiso 1 1 calc R . .
H52C H 0.6870 0.3224 0.0527 0.155(5) Uiso 1 1 calc R . .
C61 C 0.2358(18) 0.1991(9) 0.1406(6) 0.211(9) Uani 1 1 d DU . .
H61A H 0.3145 0.2125 0.1358 0.155(5) Uiso 1 1 calc R . .
H61B H 0.2293 0.2014 0.1671 0.155(5) Uiso 1 1 calc R . .
C62 C 0.221(2) 0.1375(10) 0.1281(7) 0.301(15) Uani 1 1 d DU . .
H62A H 0.2804 0.1140 0.1413 0.155(5) Uiso 1 1 calc R . .
H62B H 0.2289 0.1350 0.1019 0.155(5) Uiso 1 1 calc R . .
H62C H 0.1432 0.1240 0.1331 0.155(5) Uiso 1 1 calc R . .
C71 C -0.0508(12) 0.2467(8) -0.0579(4) 0.157(6) Uani 1 1 d DU . .
H71A H -0.0264 0.2066 -0.0565 0.155(5) Uiso 1 1 calc R . .
H71B H -0.0852 0.2563 -0.0350 0.155(5) Uiso 1 1 calc R . .
C72 C -0.1405(14) 0.2543(10) -0.0892(5) 0.252(11) Uani 1 1 d DU . .
H72A H -0.2077 0.2301 -0.0859 0.155(5) Uiso 1 1 calc R . .
H72B H -0.1071 0.2440 -0.1119 0.155(5) Uiso 1 1 calc R . .
H72C H -0.1656 0.2938 -0.0905 0.155(5) Uiso 1 1 calc R . .
C3C C 0.9372(13) 0.1802(6) 0.2201(4) 0.157(7) Uani 1 1 d . . .
H3CA H 0.9309 0.1386 0.2214 0.155(5) Uiso 1 1 calc R . .
H3CB H 1.0211 0.1902 0.2227 0.155(5) Uiso 1 1 calc R . .
C121 C 0.0133(13) 0.0176(8) 0.8268(4) 0.149(6) Uani 1 1 d U . .
H12B H 0.0063 0.0504 0.8101 0.155(5) Uiso 1 1 calc R . .
H12C H -0.0043 -0.0167 0.8120 0.155(5) Uiso 1 1 calc R . .
C122 C -0.0741(16) 0.0230(9) 0.8530(6) 0.231(10) Uani 1 1 d U . .
H12D H -0.1520 0.0249 0.8401 0.155(5) Uiso 1 1 calc R . .
H12E H -0.0593 0.0575 0.8673 0.155(5) Uiso 1 1 calc R . .
H12F H -0.0694 -0.0098 0.8693 0.155(5) Uiso 1 1 calc R . .
C131 C 0.730(2) -0.0954(11) 0.7737(7) 0.237(11) Uani 1 1 d U . .
H13D H 0.7402 -0.0551 0.7804 0.155(5) Uiso 1 1 calc R . .
H13E H 0.7870 -0.1184 0.7891 0.155(5) Uiso 1 1 calc R . .
C132 C 0.741(2) -0.1047(11) 0.7347(7) 0.293(14) Uani 1 1 d U . .
H13F H 0.8191 -0.0932 0.7287 0.155(5) Uiso 1 1 calc R . .
H13G H 0.6821 -0.0823 0.7203 0.155(5) Uiso 1 1 calc R . .
H13H H 0.7295 -0.1448 0.7289 0.155(5) Uiso 1 1 calc R . .
C141 C 0.714(2) 0.1550(12) 0.7996(7) 0.242(12) Uani 1 1 d U . .
H14C H 0.7509 0.1924 0.8037 0.155(5) Uiso 1 1 calc R . .
H14D H 0.7260 0.1334 0.8226 0.155(5) Uiso 1 1 calc R . .
C142 C 0.760(2) 0.1310(12) 0.7768(8) 0.310(17) Uani 1 1 d U . .
H14E H 0.8430 0.1264 0.7845 0.155(5) Uiso 1 1 calc R . .
H14F H 0.7511 0.1529 0.7542 0.155(5) Uiso 1 1 calc R . .
H14G H 0.7240 0.0938 0.7727 0.155(5) Uiso 1 1 calc R . .
C4C C 0.879(4) 0.2056(9) 0.2503(7) 0.91(9) Uani 1 1 d . . .
H4CA H 0.9170 0.1921 0.2735 0.155(5) Uiso 1 1 calc R . .
H4CB H 0.7969 0.1948 0.2482 0.155(5) Uiso 1 1 calc R . .
H4CC H 0.8860 0.2468 0.2492 0.155(5) Uiso 1 1 calc R . .
C11C C 0.479(2) 0.0768(12) 0.0820(5) 0.30(2) Uani 1 1 d . . .
H11B H 0.5339 0.0469 0.0912 0.155(5) Uiso 1 1 calc R . .
H11C H 0.4099 0.0741 0.0961 0.155(5) Uiso 1 1 calc R . .
C12C C 0.448(3) 0.0658(9) 0.0513(9) 0.324(19) Uani 1 1 d . . .
H12G H 0.4201 0.0267 0.0497 0.155(5) Uiso 1 1 calc R . .
H12H H 0.5140 0.0701 0.0363 0.155(5) Uiso 1 1 calc R . .
H12I H 0.3852 0.0913 0.0424 0.155(5) Uiso 1 1 calc R . .

loop_
_atom_site_aniso_label
_atom_site_aniso_U_11
_atom_site_aniso_U_22
_atom_site_aniso_U_33
_atom_site_aniso_U_23
_atom_site_aniso_U_13
_atom_site_aniso_U_12
Mo1 0.0274(3) 0.0353(3) 0.0274(3) 0.0031(2) 0.0053(2) -0.0033(2)
Mo2 0.1002(6) 0.0477(4) 0.0304(3) -0.0060(3) 0.0108(3) -0.0216(4)
Fe2 0.0453(6) 0.0423(5) 0.0436(6) 0.0098(4) 0.0119(5) -0.0038(4)
Fe3 0.0408(5) 0.0408(5) 0.0399(5) -0.0008(4) 0.0058(4) -0.0069(4)
Fe1 0.0396(5) 0.0429(5) 0.0409(6) 0.0049(4) 0.0077(4) 0.0038(4)
Fe4 0.0929(9) 0.0608(7) 0.0366(6) -0.0074(5) 0.0160(6) -0.0186(6)
Fe6 0.0776(8) 0.0540(7) 0.0434(6) -0.0110(5) 0.0135(6) -0.0112(6)
Fe5 0.1193(11) 0.0543(7) 0.0430(7) 0.0007(5) 0.0243(7) 0.0014(7)
S2 0.0303(8) 0.0426(9) 0.0446(10) 0.0042(7) 0.0094(7) -0.0061(7)
S1 0.0426(9) 0.0519(10) 0.0335(9) 0.0084(8) 0.0010(7) -0.0005(8)
S4 0.0627(12) 0.0387(10) 0.0623(12) 0.0021(9) 0.0120(10) -0.0033(9)
S3 0.0369(8) 0.0408(9) 0.0326(8) 0.0020(7) 0.0091(7) -0.0022(7)
S5 0.0539(12) 0.0646(13) 0.0722(14) 0.0044(11) 0.0146(10) 0.0170(10)
S9 0.1037(17) 0.0528(12) 0.0486(12) -0.0035(9) 0.0296(12) 0.0001(11)
S10 0.0763(14) 0.0586(12) 0.0473(11) -0.0093(9) 0.0095(10) -0.0106(10)
S8 0.137(2) 0.0522(12) 0.0439(12) -0.0047(9) 0.0220(13) -0.0335(13)
S11 0.1093(19) 0.0790(15) 0.0379(11) -0.0042(10) 0.0061(12) -0.0022(14)
S12 0.122(2) 0.0895(18) 0.0587(15) -0.0100(13) 0.0408(15) -0.0185(16)
S14 0.0882(17) 0.0730(16) 0.0917(19) -0.0241(14) 0.0238(15) -0.0278(13)
S13 0.172(3) 0.0752(18) 0.120(3) 0.0281(17) 0.062(2) 0.033(2)
N1 0.027(3) 0.045(3) 0.027(3) 0.004(2) 0.005(2) -0.002(2)
N3 0.040(3) 0.045(3) 0.030(3) 0.002(2) 0.009(2) -0.005(2)
N5 0.032(3) 0.036(3) 0.033(3) 0.001(2) 0.006(2) -0.009(2)
N6 0.039(3) 0.050(3) 0.032(3) -0.009(2) 0.011(2) -0.003(3)
N2 0.030(3) 0.048(3) 0.022(3) -0.001(2) 0.001(2) -0.006(2)
N4 0.030(3) 0.042(3) 0.041(3) 0.003(3) 0.016(2) -0.001(2)
C7 0.021(3) 0.065(5) 0.032(3) 0.003(3) 0.000(3) -0.005(3)
N7 0.109(6) 0.052(4) 0.043(4) 0.000(3) 0.014(4) -0.009(4)
N9 0.164(8) 0.056(5) 0.036(4) -0.014(3) 0.008(5) -0.025(5)
C6 0.052(4) 0.067(5) 0.049(5) -0.019(4) 0.023(4) -0.008(4)
C2 0.032(3) 0.062(5) 0.043(4) 0.017(4) 0.013(3) 0.007(3)
N10 0.154(8) 0.078(5) 0.038(4) 0.008(4) 0.005(5) -0.016(5)
C8 0.029(3) 0.067(5) 0.035(4) 0.002(3) 0.005(3) -0.013(3)
C9 0.037(4) 0.057(4) 0.027(3) -0.001(3) 0.003(3) -0.017(3)
C3 0.034(4) 0.050(4) 0.050(4) 0.018(4) 0.016(3) 0.005(3)
N1C 0.082(5) 0.080(5) 0.047(4) 0.020(4) -0.001(4) -0.024(4)
N8 0.114(7) 0.096(6) 0.050(5) -0.007(4) -0.009(5) -0.044(5)
N2C 0.086(5) 0.059(4) 0.057(4) -0.018(3) 0.015(4) -0.004(4)
C1 0.027(3) 0.048(4) 0.039(4) 0.011(3) 0.009(3) -0.003(3)
B1 0.037(4) 0.047(5) 0.040(4) -0.001(3) 0.013(3) -0.003(3)
C4 0.054(4) 0.063(5) 0.034(4) -0.002(3) 0.014(3) -0.007(4)
N12 0.176(9) 0.084(6) 0.035(4) -0.019(4) 0.008(5) -0.033(6)
C21C 0.092(6) 0.070(6) 0.044(5) -0.021(4) 0.007(4) 0.002(5)
N11 0.135(9) 0.113(7) 0.063(6) -0.004(5) -0.031(6) -0.031(6)
C1C 0.068(5) 0.070(6) 0.065(6) 0.025(4) 0.003(4) -0.011(4)
C5 0.068(5) 0.079(6) 0.045(5) -0.014(4) 0.024(4) -0.010(4)
C16 0.117(10) 0.114(9) 0.089(8) 0.003(7) -0.008(8) -0.049(8)
C11 0.114(8) 0.061(6) 0.082(7) 0.026(5) 0.055(7) 0.031(6)
C20C 0.32(3) 0.113(12) 0.164(16) -0.018(11) 0.025(16) -0.110(15)
C19C 0.146(11) 0.066(7) 0.127(11) -0.009(7) 0.019(9) -0.026(7)
C29C 0.109(8) 0.085(7) 0.054(5) -0.018(5) 0.026(5) -0.007(6)
C27C 0.113(10) 0.137(11) 0.116(11) -0.017(9) -0.016(8) 0.025(9)
C17 0.111(11) 0.145(12) 0.133(13) 0.002(10) -0.033(10) -0.049(9)
C18C 0.150(11) 0.081(7) 0.086(8) -0.023(6) 0.023(7) -0.042(7)
C17C 0.110(8) 0.062(5) 0.066(6) -0.026(5) 0.014(5) -0.012(5)
C14C 0.087(8) 0.118(10) 0.153(13) 0.026(9) 0.035(8) 0.015(7)
C26C 0.098(8) 0.105(8) 0.075(7) -0.027(6) 0.005(6) 0.013(6)
C9C 0.091(7) 0.092(7) 0.073(6) 0.023(5) -0.013(5) -0.048(6)
C23C 0.43(4) 0.50(5) 0.31(3) -0.30(3) -0.27(3) 0.42(4)
C5C 0.119(8) 0.089(7) 0.061(6) 0.011(5) 0.027(6) -0.040(7)
C10 0.085(6) 0.044(5) 0.079(6) 0.017(4) 0.030(5) 0.007(4)
C2C 0.068(6) 0.080(6) 0.075(6) 0.020(5) -0.004(5) -0.019(5)
C25C 0.089(6) 0.068(6) 0.060(6) -0.019(4) 0.006(5) 0.013(5)
C22C 0.107(9) 0.136(10) 0.085(8) -0.044(7) 0.005(7) 0.026(8)
B2 0.22(2) 0.094(11) 0.050(8) 0.000(7) -0.019(10) 0.003(12)
C13C 0.083(7) 0.070(6) 0.090(7) 0.021(5) -0.004(6) 0.000(5)
C6C 0.146(11) 0.129(11) 0.111(10) -0.011(8) 0.074(9) -0.034(9)
S7 0.0675(13) 0.0758(14) 0.0441(11) -0.0047(10) -0.0016(10) -0.0097(11)
S6 0.0905(17) 0.0775(15) 0.0722(16) 0.0271(12) 0.0378(13) -0.0103(13)
C12 0.165(12) 0.079(7) 0.056(6) 0.024(6) 0.039(7) 0.025(8)
C14 0.197(13) 0.062(6) 0.063(7) -0.028(5) 0.049(8) -0.041(8)
C15 0.215(15) 0.075(7) 0.054(6) -0.018(6) 0.032(8) -0.047(9)
C30C 0.187(13) 0.088(8) 0.087(8) -0.025(6) 0.045(9) -0.047(8)
C15C 0.157(14) 0.176(16) 0.093(10) 0.026(10) 0.028(9) 0.064(12)
C31C 0.28(2) 0.092(9) 0.122(12) -0.036(8) 0.084(13) -0.075(12)
C7C 0.191(17) 0.194(17) 0.144(14) -0.079(13) 0.089(13) -0.077(14)
C13 0.162(11) 0.065(6) 0.057(6) -0.013(5) 0.040(6) -0.026(7)
C18 0.164(15) 0.128(11) 0.096(11) -0.003(9) -0.060(11) -0.047(10)
C28C 0.153(14) 0.194(17) 0.164(16) -0.009(13) -0.005(13) 0.043(13)
C10C 0.201(16) 0.202(16) 0.132(12) 0.093(12) -0.081(12) -0.141(14)
C8C 0.30(3) 0.24(3) 0.26(3) -0.08(2) 0.17(2) -0.10(2)
C16C 0.22(2) 0.21(2) 0.36(4) 0.04(3) 0.03(3) 0.11(2)
C32C 0.42(4) 0.18(2) 0.146(17) -0.007(14) 0.11(2) -0.05(2)
C24C 0.78(4) 0.49(3) 0.091(15) -0.12(2) 0.12(3) -0.500
C51 0.064(6) 0.112(8) 0.120(9) 0.004(7) 0.025(6) 0.018(6)
C52 0.127(11) 0.147(13) 0.28(2) 0.078(13) -0.017(13) -0.043(10)
C61 0.192(14) 0.251(17) 0.191(15) 0.108(14) 0.017(12) -0.046(13)
C62 0.32(3) 0.29(2) 0.28(2) 0.02(2) -0.01(2) 0.06(2)
C71 0.118(10) 0.212(13) 0.134(11) 0.018(10) -0.025(9) -0.064(10)
C72 0.138(13) 0.41(2) 0.199(18) 0.014(18) -0.039(13) -0.119(16)
C3C 0.159(12) 0.119(11) 0.172(15) 0.040(10) -0.107(11) -0.085(10)
C121 0.132(11) 0.203(13) 0.120(10) -0.003(10) 0.049(9) -0.002(10)
C122 0.171(16) 0.30(2) 0.23(2) -0.017(17) 0.065(15) 0.021(16)
C131 0.247(17) 0.217(16) 0.250(18) 0.030(15) 0.043(15) 0.079(14)
C132 0.30(2) 0.27(2) 0.31(3) 0.04(2) 0.03(2) 0.08(2)
C141 0.251(19) 0.239(19) 0.238(19) -0.026(16) 0.031(16) 0.034(15)
C142 0.27(2) 0.30(3) 0.35(3) -0.07(2) 0.00(2) -0.11(2)
C4C 2.0(2) 0.111(17) 0.45(5) 0.01(2) -0.88(10) -0.09(5)
C11C 0.34(3) 0.38(4) 0.155(18) 0.15(2) -0.16(2) -0.29(3)
C12C 0.36(4) 0.112(16) 0.51(6) 0.00(3) 0.07(4) -0.03(2)

loop_
_atom_type_symbol
_atom_type_description
_atom_type_scat_dispersion_real
_atom_type_scat_dispersion_imag
_atom_type_scat_source
C C 0.0033 0.0016 'International Tables Vol C Tables 4.2.6.8 and 6.1.1.4'
H H 0.0000 0.0000 'International Tables Vol C Tables 4.2.6.8 and 6.1.1.4'
B B 0.0013 0.0007 'International Tables Vol C Tables 4.2.6.8 and 6.1.1.4'
N N 0.0061 0.0033 'International Tables Vol C Tables 4.2.6.8 and 6.1.1.4'
S S 0.1246 0.1234 'International Tables Vol C Tables 4.2.6.8 and 6.1.1.4'
Fe Fe 0.3463 0.8444 'International Tables Vol C Tables 4.2.6.8 and 6.1.1.4'
Mo Mo -1.6832 0.6857 'International Tables Vol C Tables 4.2.6.8 and 6.1.1.4'

loop_
_geom_angle_atom_site_label_1
_geom_angle_atom_site_label_2
_geom_angle_atom_site_label_3
_geom_angle
_geom_angle_site_symmetry_1
_geom_angle_site_symmetry_3
_geom_angle_publ_flag
N1 Mo1 N2 79.79(18) . . y
N1 Mo1 N3 81.68(19) . . y
N2 Mo1 N3 80.04(18) . . y
N1 Mo1 S3 85.72(13) . . y
N2 Mo1 S3 89.06(13) . . y
N3 Mo1 S3 164.60(14) . . y
N1 Mo1 S2 88.07(13) . . y
N2 Mo1 S2 162.17(14) . . y
N3 Mo1 S2 85.35(14) . . y
S3 Mo1 S2 103.11(6) . . y
N1 Mo1 S1 165.30(14) . . y
N2 Mo1 S1 87.46(14) . . y
N3 Mo1 S1 88.98(14) . . y
S3 Mo1 S1 101.47(6) . . y
S2 Mo1 S1 102.52(6) . . y
N1 Mo1 Fe3 95.78(13) . . y
N2 Mo1 Fe3 141.81(13) . . y
N3 Mo1 Fe3 137.29(13) . . y
S3 Mo1 Fe3 52.76(4) . . y
S2 Mo1 Fe3 51.95(5) . . y
S1 Mo1 Fe3 98.77(5) . . y
N1 Mo1 Fe2 139.88(13) . . y
N2 Mo1 Fe2 139.55(13) . . y
N3 Mo1 Fe2 95.83(13) . . y
S3 Mo1 Fe2 99.52(5) . . y
S2 Mo1 Fe2 51.90(5) . . y
S1 Mo1 Fe2 52.12(5) . . y
Fe3 Mo1 Fe2 59.51(3) . . y
N1 Mo1 Fe1 137.42(13) . . y
N2 Mo1 Fe1 99.90(13) . . y
N3 Mo1 Fe1 140.66(14) . . y
S3 Mo1 Fe1 51.80(5) . . y
S2 Mo1 Fe1 97.87(5) . . y
S1 Mo1 Fe1 51.92(5) . . y
Fe3 Mo1 Fe1 58.41(3) . . y
Fe2 Mo1 Fe1 58.81(3) . . y
N9 Mo2 N7 80.3(3) . . y
N9 Mo2 N8 79.5(3) . . y
N7 Mo2 N8 81.3(3) . . y
N9 Mo2 S10 164.0(2) . . y
N7 Mo2 S10 88.82(18) . . y
N8 Mo2 S10 87.3(2) . . y
N9 Mo2 S8 86.9(2) . . y
N7 Mo2 S8 164.27(19) . . y
N8 Mo2 S8 87.5(2) . . y
S10 Mo2 S8 101.75(8) . . y
N9 Mo2 S9 88.1(3) . . y
N7 Mo2 S9 85.7(2) . . y
N8 Mo2 S9 163.4(2) . . y
S10 Mo2 S9 102.88(8) . . y
S8 Mo2 S9 102.97(10) . . y
N9 Mo2 Fe5 96.2(2) . . y
N7 Mo2 Fe5 137.6(2) . . y
N8 Mo2 Fe5 140.0(2) . . y
S10 Mo2 Fe5 99.77(6) . . y
S8 Mo2 Fe5 52.53(8) . . y
S9 Mo2 Fe5 51.89(6) . . y
N9 Mo2 Fe6 140.0(3) . . y
N7 Mo2 Fe6 96.24(19) . . y
N8 Mo2 Fe6 139.8(2) . . y
S10 Mo2 Fe6 52.53(6) . . y
S8 Mo2 Fe6 99.43(7) . . y
S9 Mo2 Fe6 51.92(6) . . y
Fe5 Mo2 Fe6 59.94(4) . . y
N9 Mo2 Fe4 138.63(19) . . y
N7 Mo2 Fe4 140.77(17) . . y
N8 Mo2 Fe4 98.5(2) . . y
S10 Mo2 Fe4 52.15(6) . . y
S8 Mo2 Fe4 51.82(6) . . y
S9 Mo2 Fe4 98.16(6) . . y
Fe5 Mo2 Fe4 59.10(4) . . y
Fe6 Mo2 Fe4 58.99(4) . . y
S6 Fe2 S4 117.02(9) . . y
S6 Fe2 S2 110.19(9) . . y
S4 Fe2 S2 102.99(8) . . y
S6 Fe2 S1 112.33(10) . . y
S4 Fe2 S1 104.81(8) . . y
S2 Fe2 S1 108.84(7) . . y
S6 Fe2 Fe1 147.89(9) . . y
S4 Fe2 Fe1 54.34(6) . . y
S2 Fe2 Fe1 101.90(6) . . y
S1 Fe2 Fe1 53.39(5) . . y
S6 Fe2 Fe3 146.11(9) . . y
S4 Fe2 Fe3 53.80(6) . . y
S2 Fe2 Fe3 52.83(5) . . y
S1 Fe2 Fe3 101.40(6) . . y
Fe1 Fe2 Fe3 59.11(4) . . y
S6 Fe2 Mo1 140.19(8) . . y
S4 Fe2 Mo1 102.74(6) . . y
S2 Fe2 Mo1 55.27(4) . . y
S1 Fe2 Mo1 55.24(5) . . y
Fe1 Fe2 Mo1 60.62(3) . . y
Fe3 Fe2 Mo1 59.80(3) . . y
S7 Fe3 S2 116.60(8) . . y
S7 Fe3 S3 101.73(8) . . y
S2 Fe3 S3 109.25(7) . . y
S7 Fe3 S4 120.73(9) . . y
S2 Fe3 S4 102.21(8) . . y
S3 Fe3 S4 105.62(8) . . y
S7 Fe3 Fe1 139.18(8) . . y
S2 Fe3 Fe1 103.08(6) . . y
S3 Fe3 Fe1 53.55(5) . . y
S4 Fe3 Fe1 54.48(6) . . y
S7 Fe3 Fe2 155.85(7) . . y
S2 Fe3 Fe2 53.22(5) . . y
S3 Fe3 Fe2 102.39(6) . . y
S4 Fe3 Fe2 52.57(6) . . y
Fe1 Fe3 Fe2 60.13(4) . . y
S7 Fe3 Mo1 135.99(7) . . y
S2 Fe3 Mo1 55.76(5) . . y
S3 Fe3 Mo1 55.28(5) . . y
S4 Fe3 Mo1 102.49(6) . . y
Fe1 Fe3 Mo1 61.27(3) . . y
Fe2 Fe3 Mo1 60.68(3) . . y
S5 Fe1 S3 112.15(8) . . y
S5 Fe1 S1 120.99(9) . . y
S3 Fe1 S1 107.79(7) . . y
S5 Fe1 S4 104.97(9) . . y
S3 Fe1 S4 106.05(8) . . y
S1 Fe1 S4 103.53(8) . . y
S5 Fe1 Fe3 135.51(8) . . y
S3 Fe1 Fe3 54.35(5) . . y
S1 Fe1 Fe3 102.96(6) . . y
S4 Fe1 Fe3 54.14(6) . . y
S5 Fe1 Fe2 142.62(7) . . y
S3 Fe1 Fe2 103.55(6) . . y
S1 Fe1 Fe2 53.63(5) . . y
S4 Fe1 Fe2 52.75(6) . . y
Fe3 Fe1 Fe2 60.76(4) . . y
S5 Fe1 Mo1 153.20(7) . . y
S3 Fe1 Mo1 55.05(5) . . y
S1 Fe1 Mo1 55.28(5) . . y
S4 Fe1 Mo1 101.46(6) . . y
Fe3 Fe1 Mo1 60.32(3) . . y
Fe2 Fe1 Mo1 60.57(3) . . y
S12 Fe4 S8 115.51(10) . . y
S12 Fe4 S10 117.05(11) . . y
S8 Fe4 S10 107.50(9) . . y
S12 Fe4 S11 105.99(11) . . y
S8 Fe4 S11 104.70(11) . . y
S10 Fe4 S11 104.80(10) . . y
S12 Fe4 Fe6 140.61(9) . . y
S8 Fe4 Fe6 103.02(8) . . y
S10 Fe4 Fe6 53.71(7) . . y
S11 Fe4 Fe6 53.70(7) . . y
S12 Fe4 Fe5 139.45(10) . . y
S8 Fe4 Fe5 53.72(9) . . y
S10 Fe4 Fe5 102.83(7) . . y
S11 Fe4 Fe5 53.68(7) . . y
Fe6 Fe4 Fe5 60.74(5) . . y
S12 Fe4 Mo2 152.49(10) . . y
S8 Fe4 Mo2 55.05(6) . . y
S10 Fe4 Mo2 54.94(6) . . y
S11 Fe4 Mo2 101.50(7) . . y
Fe6 Fe4 Mo2 60.26(4) . . y
Fe5 Fe4 Mo2 60.16(4) . . y
S14 Fe6 S9 115.81(10) . . y
S14 Fe6 S10 104.62(11) . . y
S9 Fe6 S10 109.13(10) . . y
S14 Fe6 S11 119.17(11) . . y
S9 Fe6 S11 102.50(9) . . y
S10 Fe6 S11 104.94(10) . . y
S14 Fe6 Fe4 141.06(9) . . y
S9 Fe6 Fe4 102.54(8) . . y
S10 Fe6 Fe4 53.47(7) . . y
S11 Fe6 Fe4 54.09(8) . . y
S14 Fe6 Fe5 153.59(10) . . y
S9 Fe6 Fe5 52.76(6) . . y
S10 Fe6 Fe5 101.77(7) . . y
S11 Fe6 Fe5 53.33(7) . . y
Fe4 Fe6 Fe5 59.69(5) . . y
S14 Fe6 Mo2 138.14(10) . . y
S9 Fe6 Mo2 55.80(7) . . y
S10 Fe6 Mo2 55.09(6) . . y
S11 Fe6 Mo2 102.20(8) . . y
Fe4 Fe6 Mo2 60.75(4) . . y
Fe5 Fe6 Mo2 59.98(4) . . y
S13 Fe5 S9 111.67(11) . . y
S13 Fe5 S8 107.76(14) . . y
S9 Fe5 S8 109.39(10) . . y
S13 Fe5 S11 120.50(14) . . y
S9 Fe5 S11 102.54(10) . . y
S8 Fe5 S11 104.43(11) . . y
S13 Fe5 Fe4 145.35(11) . . y
S9 Fe5 Fe4 102.51(8) . . y
S8 Fe5 Fe4 53.09(7) . . y
S11 Fe5 Fe4 54.03(8) . . y
S13 Fe5 Fe6 150.43(13) . . y
S9 Fe5 Fe6 52.84(6) . . y
S8 Fe5 Fe6 101.55(8) . . y
S11 Fe5 Fe6 53.29(7) . . y
Fe4 Fe5 Fe6 59.57(4) . . y
S13 Fe5 Mo2 137.20(12) . . y
S9 Fe5 Mo2 55.86(7) . . y
S8 Fe5 Mo2 55.16(7) . . y
S11 Fe5 Mo2 102.25(8) . . y
Fe4 Fe5 Mo2 60.75(4) . . y
Fe6 Fe5 Mo2 60.08(4) . . y
Fe3 S2 Fe2 73.95(6) . . y
Fe3 S2 Mo1 72.29(5) . . y
Fe2 S2 Mo1 72.83(5) . . y
Fe1 S1 Fe2 72.99(6) . . y
Fe1 S1 Mo1 72.80(6) . . y
Fe2 S1 Mo1 72.64(6) . . y
Fe2 S4 Fe3 73.64(7) . . y
Fe2 S4 Fe1 72.91(7) . . y
Fe3 S4 Fe1 71.38(6) . . y
Fe1 S3 Fe3 72.11(6) . . y
Fe1 S3 Mo1 73.15(5) . . y
Fe3 S3 Mo1 71.97(5) . . y
C51 S5 Fe1 105.6(3) . . y
Fe5 S9 Fe6 74.40(8) . . y
Fe5 S9 Mo2 72.24(8) . . y
Fe6 S9 Mo2 72.28(8) . . y
Fe4 S10 Fe6 72.82(8) . . y
Fe4 S10 Mo2 72.91(7) . . y
Fe6 S10 Mo2 72.38(7) . . y
Fe4 S8 Fe5 73.19(8) . . y
Fe4 S8 Mo2 73.13(7) . . y
Fe5 S8 Mo2 72.31(8) . . y
Fe6 S11 Fe5 73.38(8) . . y
Fe6 S11 Fe4 72.21(8) . . y
Fe5 S11 Fe4 72.29(9) . . y
C121 S12 Fe4 108.0(5) . . y
C141 S14 Fe6 109.3(9) . . y
C131 S13 Fe5 101.8(7) . . y
C1 N1 N4 105.5(5) . . y
C1 N1 Mo1 131.8(4) . . y
N4 N1 Mo1 122.6(4) . . y
C4 N3 N6 105.7(5) . . y
C4 N3 Mo1 131.9(5) . . y
N6 N3 Mo1 122.2(4) . . y
C9 N5 N2 109.5(5) . . y
C9 N5 B1 130.1(6) . . y
N2 N5 B1 120.2(5) . . y
C6 N6 N3 110.0(6) . . y
C6 N6 B1 130.2(6) . . y
N3 N6 B1 119.9(5) . . y
C7 N2 N5 106.5(5) . . y
C7 N2 Mo1 131.2(5) . . y
N5 N2 Mo1 122.3(3) . . y
C3 N4 N1 109.8(5) . . y
C3 N4 B1 130.5(6) . . y
N1 N4 B1 119.7(5) . . y
N2 C7 C8 110.1(6) . . y
N10 N7 C10 106.6(7) . . y
N10 N7 Mo2 122.2(5) . . y
C10 N7 Mo2 130.6(6) . . y
C13 N9 N12 107.6(8) . . y
C13 N9 Mo2 130.4(7) . . y
N12 N9 Mo2 122.0(7) . . y
N6 C6 C5 108.0(7) . . y
C3 C2 C1 104.3(6) . . y
C12 N10 N7 109.9(9) . . y
C12 N10 B2 129.2(10) . . y
N7 N10 B2 120.9(8) . . y
C9 C8 C7 105.2(5) . . y
N5 C9 C8 108.7(6) . . y
N4 C3 C2 108.9(6) . . y
C1C N1C C5C 112.0(7) . . y
C1C N1C C13C 111.5(7) . . y
C5C N1C C13C 105.2(7) . . y
C1C N1C C9C 105.1(6) . . y
C5C N1C C9C 111.0(7) . . y
C13C N1C C9C 112.3(7) . . y
C16 N8 N11 106.2(10) . . y
C16 N8 Mo2 132.0(8) . . y
N11 N8 Mo2 121.7(8) . . y
C21C N2C C25C 106.6(6) . . y
C21C N2C C17C 111.6(7) . . y
C25C N2C C17C 111.3(7) . . y
C21C N2C C29C 110.9(7) . . y
C25C N2C C29C 111.9(7) . . y
C17C N2C C29C 104.6(6) . . y
N1 C1 C2 111.5(6) . . y
N5 B1 N4 107.7(5) . . y
N5 B1 N6 108.5(6) . . y
N4 B1 N6 108.8(5) . . y
N3 C4 C5 110.3(7) . . y
C15 N12 N9 108.4(10) . . y
C15 N12 B2 131.7(10) . . y
N9 N12 B2 119.8(8) . . y
N2C C21C C22C 117.1(7) . . y
N8 N11 C18 108.3(11) . . y
N8 N11 B2 120.0(11) . . y
C18 N11 B2 131.6(12) . . y
N1C C1C C2C 115.4(7) . . y
C6 C5 C4 106.0(6) . . y
N8 C16 C17 111.5(13) . . y
C12 C11 C10 106.6(9) . . y
C20C C19C C18C 112.6(11) . . y
C30C C29C N2C 114.9(7) . . y
C28C C27C C26C 112.8(12) . . y
C18 C17 C16 103.4(14) . . y
C17C C18C C19C 110.2(9) . . y
C18C C17C N2C 114.7(7) . . y
C13C C14C C15C 108.1(11) . . y
C25C C26C C27C 110.1(8) . . y
C10C C9C N1C 115.2(8) . . y
C24C C23C C22C 106(2) . . y
C6C C5C N1C 115.8(8) . . y
N7 C10 C11 108.3(9) . . y
C1C C2C C3C 108.5(7) . . y
C26C C25C N2C 116.1(7) . . y
C23C C22C C21C 110.0(9) . . y
N10 B2 N12 107.7(13) . . y
N10 B2 N11 111.1(11) . . y
N12 B2 N11 106.2(11) . . y
C14C C13C N1C 115.1(8) . . y
C5C C6C C7C 108.4(12) . . y
C71 S7 Fe3 106.3(5) . . y
C61 S6 Fe2 108.3(7) . . y
C11 C12 N10 108.6(10) . . y
C15 C14 C13 103.8(10) . . y
N12 C15 C14 110.2(10) . . y
C31C C30C C29C 111.9(9) . . y
C16C C15C C14C 112.5(16) . . y
C32C C31C C30C 114.4(14) . . y
C8C C7C C6C 115.1(18) . . y
N9 C13 C14 110.0(11) . . y
C17 C18 N11 110.5(12) . . y
C9C C10C C11C 109.1(12) . . y
C52 C51 S5 109.8(9) . . y
C62 C61 S6 111.4(17) . . y
C72 C71 S7 111.2(12) . . y
C4C C3C C2C 111.9(15) . . y
C122 C121 S12 114.7(13) . . y
C132 C131 S13 100(2) . . y
C142 C141 S14 113(3) . . y
C12C C11C C10C 120(2) . . y

loop_
_geom_bond_atom_site_label_1
_geom_bond_atom_site_label_2
_geom_bond_distance
_geom_bond_site_symmetry_2
_geom_bond_publ_flag
Mo1 N1 2.221(5) . y
Mo1 N2 2.222(5) . y
Mo1 N3 2.228(5) . y
Mo1 S3 2.3483(17) . y
Mo1 S2 2.3576(16) . y
Mo1 S1 2.3593(17) . y
Mo1 Fe3 2.7167(11) . y
Mo1 Fe2 2.7408(11) . y
Mo1 Fe1 2.7420(11) . y
Mo2 N9 2.218(7) . y
Mo2 N7 2.218(6) . y
Mo2 N8 2.224(9) . y
Mo2 S10 2.339(2) . y
Mo2 S8 2.340(2) . y
Mo2 S9 2.360(3) . y
Mo2 Fe5 2.7158(16) . y
Mo2 Fe6 2.7185(13) . y
Mo2 Fe4 2.7317(13) . y
Fe2 S6 2.220(2) . y
Fe2 S4 2.242(2) . y
Fe2 S2 2.2575(19) . y
Fe2 S1 2.267(2) . y
Fe2 Fe1 2.6918(14) . y
Fe2 Fe3 2.7087(14) . y
Fe3 S7 2.230(2) . y
Fe3 S2 2.2458(19) . y
Fe3 S3 2.2744(18) . y
Fe3 S4 2.278(2) . y
Fe3 Fe1 2.6638(14) . y
Fe1 S5 2.244(2) . y
Fe1 S3 2.2515(19) . y
Fe1 S1 2.260(2) . y
Fe1 S4 2.288(2) . y
Fe4 S12 2.232(3) . y
Fe4 S8 2.244(2) . y
Fe4 S10 2.257(2) . y
Fe4 S11 2.282(3) . y
Fe4 Fe6 2.6833(17) . y
Fe4 Fe5 2.6865(19) . y
Fe6 S14 2.230(3) . y
Fe6 S9 2.246(2) . y
Fe6 S10 2.264(3) . y
Fe6 S11 2.271(3) . y
Fe6 Fe5 2.7148(17) . y
Fe5 S13 2.221(3) . y
Fe5 S9 2.244(2) . y
Fe5 S8 2.262(3) . y
Fe5 S11 2.272(3) . y
S5 C51 1.802(11) . y
S12 C121 1.800(15) . y
S14 C141 1.80(2) . y
S13 C131 1.92(2) . y
N1 C1 1.334(8) . y
N1 N4 1.367(7) . y
N3 C4 1.341(8) . y
N3 N6 1.365(7) . y
N5 C9 1.340(7) . y
N5 N2 1.362(7) . y
N5 B1 1.535(9) . y
N6 C6 1.339(8) . y
N6 B1 1.539(9) . y
N2 C7 1.343(7) . y
N4 C3 1.340(8) . y
N4 B1 1.537(10) . y
C7 C8 1.383(9) . y
N7 N10 1.344(10) . y
N7 C10 1.350(10) . y
N9 C13 1.313(13) . y
N9 N12 1.363(11) . y
C6 C5 1.365(11) . y
C2 C3 1.373(10) . y
C2 C1 1.383(9) . y
N10 C12 1.336(12) . y
N10 B2 1.486(18) . y
C8 C9 1.374(9) . y
N1C C1C 1.508(10) . y
N1C C5C 1.518(11) . y
N1C C13C 1.523(12) . y
N1C C9C 1.524(10) . y
N8 C16 1.323(14) . y
N8 N11 1.361(11) . y
N2C C21C 1.506(10) . y
N2C C25C 1.509(10) . y
N2C C17C 1.521(10) . y
N2C C29C 1.531(11) . y
C4 C5 1.371(10) . y
N12 C15 1.339(13) . y
N12 B2 1.535(17) . y
C21C C22C 1.526(13) . y
N11 C18 1.366(17) . y
N11 B2 1.54(2) . y
C1C C2C 1.515(11) . y
C16 C17 1.415(17) . y
C11 C12 1.336(15) . y
C11 C10 1.389(12) . y
C20C C19C 1.465(17) . y
C19C C18C 1.520(13) . y
C29C C30C 1.530(13) . y
C27C C28C 1.474(17) . y
C27C C26C 1.531(15) . y
C17 C18 1.337(19) . y
C18C C17C 1.498(13) . y
C14C C13C 1.493(15) . y
C14C C15C 1.531(19) . y
C26C C25C 1.502(13) . y
C9C C10C 1.507(14) . y
C23C C24C 1.19(4) . y
C23C C22C 1.50(2) . y
C5C C6C 1.502(15) . y
C2C C3C 1.521(15) . y
C6C C7C 1.525(17) . y
S7 C71 1.757(13) . y
S6 C61 1.714(19) . y
C14 C15 1.354(17) . y
C14 C13 1.420(13) . y
C30C C31C 1.471(16) . y
C15C C16C 1.39(2) . y
C31C C32C 1.368(18) . y
C7C C8C 1.40(2) . y
C10C C11C 1.52(2) . y
C51 C52 1.421(14) . y
C61 C62 1.507(17) . y
C71 C72 1.461(15) . y
C3C C4C 1.44(4) . y
C121 C122 1.433(18) . y
C131 C132 1.44(3) . y
C141 C142 1.15(3) . y
C11C C12C 1.17(3) . y
